data_7237870
loop_
_publ_author_name
'de Sa Pereira, Daniel'
'Lee, Dong Ryun'
'Kukhta, Nadzeya A.'
'Lee, Kyung Hyung'
'Kim, Cho Long'
'Batsanov, Andrei S.'
'Lee, Jun Yeob'
'Monkman, Andrew P.'

_publ_section_title
;
 The effect of a heavy atom on the radiative pathways of an emitter with
 dual conformation, thermally-activated delayed fluorescence and room
 temperature phosphorescence
;
_journal_issue 34
_journal_name_full 'Journal of Materials Chemistry C'
_journal_page_first 10481
_journal_paper_doi 10.1039/C9TC02477H
_journal_volume 7
_journal_year 2019
_chemical_formula_moiety 'C12 H9 N Se'
_chemical_formula_sum 'C12 H9 N Se'
_chemical_formula_weight 246.16
_space_group_crystal_system monoclinic
_space_group_IT_number 14
_space_group_name_Hall '-P 2yn'
_space_group_name_H-M_alt 'P 1 21/n 1'
_atom_sites_solution_hydrogens mixed
_atom_sites_solution_primary dual
_audit_creation_date 2018-07-27
_audit_creation_method
;
Olex2 1.2-beta
(compiled 2018.05.29 svn.r3508 for OlexSys, GUI svn.r5506)
;
_audit_update_record
;
2018-10-16 deposited with the CCDC.	2019-07-17 downloaded from the CCDC.
;
_cell_angle_alpha 90
_cell_angle_beta 93.912(2)
_cell_angle_gamma 90
_cell_formula_units_Z 4
_cell_length_a 5.9066(4)
_cell_length_b 7.9984(5)
_cell_length_c 20.6824(12)
_cell_measurement_reflns_used 6868
_cell_measurement_temperature 120
_cell_measurement_theta_max 26.91
_cell_measurement_theta_min 3.53
_cell_volume 974.83(11)
_computing_cell_refinement 'SAINT v8.38A (Bruker, 2017)'
_computing_data_collection 'APEX3 v.2016.1-0 (Bruker, 2016)'
_computing_data_reduction 'SAINT v8.38A (Bruker, 2017)'
_computing_molecular_graphics 'Olex2 (Dolomanov et al., 2009)'
_computing_publication_material 'Olex2 (Dolomanov et al., 2009)'
_computing_structure_refinement 'ShelXL 2018/3 multi-CPU version (Sheldrick, 2015a)'
_computing_structure_solution 'ShelXT 2018/2 (Sheldrick, 2015)'
_diffrn_ambient_temperature 120
_diffrn_detector_area_resol_mean 10.4
_diffrn_detector_type 'Bruker PHOTON 100 CMOS'
_diffrn_measured_fraction_theta_full 0.742
_diffrn_measured_fraction_theta_max 0.666
_diffrn_measurement_device '3-circle area detector diffractometer'
_diffrn_measurement_device_type 'Bruker D8 Venture'
_diffrn_measurement_method '\f and \w scans'
_diffrn_radiation_monochromator 'focusing mirrors'
_diffrn_radiation_probe x-ray
_diffrn_radiation_type MoK\a
_diffrn_radiation_wavelength 0.71073
_diffrn_reflns_av_R_equivalents 0.0499
_diffrn_reflns_av_unetI/netI 0.0581
_diffrn_reflns_Laue_measured_fraction_full 0.742
_diffrn_reflns_Laue_measured_fraction_max 0.666
_diffrn_reflns_limit_h_max 8
_diffrn_reflns_limit_h_min -8
_diffrn_reflns_limit_k_max 11
_diffrn_reflns_limit_k_min 0
_diffrn_reflns_limit_l_max 29
_diffrn_reflns_limit_l_min 0
_diffrn_reflns_number 2291
_diffrn_reflns_point_group_measured_fraction_full 0.742
_diffrn_reflns_point_group_measured_fraction_max 0.666
_diffrn_reflns_theta_full 25.000
_diffrn_reflns_theta_max 29.995
_diffrn_reflns_theta_min 2.731
_diffrn_source 'microfocus sealed X-ray tube'
_diffrn_source_type 'Incoatec I\mS microsource'
_diffrn_standards_number 0
_exptl_absorpt_coefficient_mu 3.805
_exptl_absorpt_correction_T_max 1.0000
_exptl_absorpt_correction_T_min 0.8263
_exptl_absorpt_correction_type multi-scan
_exptl_absorpt_process_details
;
 TWINABS-2012/1 (Bruker,2012) was used for absorption correction.
Component 1: wR2(int)=0.0751 before and 0.0229 after parameter 
refinement, component 2: 0.0778 and 0.0220, respectively.  
Final HKLF 4 output contains 11259 reflections, Rint = 0.0499
 (5162 with I > 3sig(I), Rint = 0.0360)
;
_exptl_crystal_colour colourless
_exptl_crystal_colour_primary colourless
_exptl_crystal_density_diffrn 1.677
_exptl_crystal_description plate
_exptl_crystal_F_000 488
_exptl_crystal_size_max 0.26
_exptl_crystal_size_mid 0.162
_exptl_crystal_size_min 0.03
_refine_diff_density_max 0.662
_refine_diff_density_min -0.536
_refine_diff_density_rms 0.087
_refine_ls_extinction_method none
_refine_ls_goodness_of_fit_ref 1.035
_refine_ls_hydrogen_treatment mixed
_refine_ls_matrix_type full
_refine_ls_number_parameters 131
_refine_ls_number_reflns 1905
_refine_ls_number_restraints 108
_refine_ls_restrained_S_all 1.013
_refine_ls_R_factor_all 0.0571
_refine_ls_R_factor_gt 0.0333
_refine_ls_shift/su_max 0.000
_refine_ls_shift/su_mean 0.000
_refine_ls_structure_factor_coef Fsqd
_refine_ls_weighting_details 'w=1/[\s^2^(Fo^2^)+(0.0379P)^2^] where P=(Fo^2^+2Fc^2^)/3'
_refine_ls_weighting_scheme calc
_refine_ls_wR_factor_gt 0.0647
_refine_ls_wR_factor_ref 0.0696
_reflns_Friedel_coverage 0.000
_reflns_number_gt 1778
_reflns_number_total 1905
_reflns_threshold_expression 'I > 2\s(I)'
_cod_data_source_file c9tc02477h2.cif
_cod_data_source_block PSe-18s309
_cod_depositor_comments
;
The following automatic conversions were performed:

data item '_diffrn_radiation_probe' value 'X-ray' was changed to
'x-ray' in accordance with the
/home/saulius/struct/COD-crude-data/automatic-downloads/DataCite-retrospective/RSC/depositions/lib/dictionaries/cif_core.dic
dictionary named 'cif_core.dic' version 2.4.2 last updated on
2011-04-26.

Automatic conversion script
Id: cif_fix_values 6909 2019-04-08 15:41:33Z antanas 
;
_cod_database_code 7237870
_shelx_shelxl_version_number 2018/3
_shelx_space_group_comment
;
The symmetry employed for this shelxl refinement is uniquely defined
by the following loop, which should always be used as a source of
symmetry information in preference to the above space-group names.
They are only intended as comments.
;
_shelx_estimated_absorpt_t_max 0.894
_shelx_estimated_absorpt_t_min 0.438
_olex2_refinement_description
;
1. Twinned data refinement
 Scales: 0.5952(10)
 0.4048(10)
2. Fixed Uiso
 At 1.2 times of:
  All C(H) groups
 At 1.3 times of:
  All N(H) groups
3. Rigid body (RIGU) restrains
 All non-hydrogen atoms
 with sigma for 1-2 distances of 0.004 and sigma for 1-3 distances of 0.004
4.a Aromatic/amide H refined with riding coordinates:
 C3(H3), C4(H4), C5(H5), C6(H6), C9(H9), C10(H10), C11(H11), C12(H12)
;
_olex2_diffrn_ambient_temperature_device 'Oxford Cryosystems'
_olex2_submission_special_instructions 'No special instructions were received'

loop_
_space_group_symop_operation_xyz
'x, y, z'
'-x+1/2, y+1/2, -z+1/2'
'-x, -y, -z'
'x-1/2, -y-1/2, z-1/2'

loop_
_atom_site_label
_atom_site_type_symbol
_atom_site_fract_x
_atom_site_fract_y
_atom_site_fract_z
_atom_site_U_iso_or_equiv
_atom_site_adp_type
_atom_site_occupancy
_atom_site_site_symmetry_order
_atom_site_calc_flag
_atom_site_refinement_flags_posn
_atom_site_refinement_flags_adp
Se Se 0.27449(7) 0.11678(4) 0.74097(2) 0.02776(14) Uani 1 1 d . U
N N 0.7296(6) 0.3182(4) 0.75808(18) 0.0242(7) Uani 1 1 d . U
H0 H 0.861(6) 0.365(4) 0.7617(18) 0.032 Uiso 1 1 d R .
C1 C 0.4234(7) 0.2417(4) 0.67769(18) 0.0215(9) Uani 1 1 d . U
C2 C 0.6326(7) 0.3157(4) 0.69398(18) 0.0209(9) Uani 1 1 d . U
C3 C 0.7506(7) 0.3905(4) 0.64554(18) 0.0252(9) Uani 1 1 d . U
H3 H 0.892138 0.443454 0.656299 0.030 Uiso 1 1 calc R .
C4 C 0.6621(8) 0.3879(4) 0.58169(19) 0.0315(11) Uani 1 1 d . U
H4 H 0.745521 0.435492 0.548588 0.038 Uiso 1 1 calc R .
C5 C 0.4526(8) 0.3160(4) 0.56621(19) 0.0338(11) Uani 1 1 d . U
H5 H 0.390171 0.316063 0.522645 0.041 Uiso 1 1 calc R .
C6 C 0.3350(7) 0.2443(4) 0.61434(18) 0.0303(10) Uani 1 1 d . U
H6 H 0.190493 0.195794 0.603657 0.036 Uiso 1 1 calc R .
C7 C 0.3987(7) 0.2341(4) 0.81529(18) 0.0215(9) Uani 1 1 d . U
C8 C 0.6088(7) 0.3137(4) 0.81382(18) 0.0197(9) Uani 1 1 d . U
C9 C 0.7021(7) 0.3915(4) 0.87021(17) 0.0245(9) Uani 1 1 d . U
H9 H 0.841510 0.450467 0.869539 0.029 Uiso 1 1 calc R .
C10 C 0.5911(7) 0.3823(4) 0.92689(19) 0.0299(10) Uani 1 1 d . U
H10 H 0.657923 0.431509 0.965408 0.036 Uiso 1 1 calc R .
C11 C 0.3846(8) 0.3027(4) 0.9280(2) 0.0320(11) Uani 1 1 d . U
H11 H 0.309182 0.297094 0.967114 0.038 Uiso 1 1 calc R .
C12 C 0.2876(7) 0.2306(4) 0.87170(18) 0.0287(10) Uani 1 1 d . U
H12 H 0.143283 0.178328 0.872061 0.034 Uiso 1 1 calc R .

loop_
_atom_site_aniso_label
_atom_site_aniso_U_11
_atom_site_aniso_U_22
_atom_site_aniso_U_33
_atom_site_aniso_U_23
_atom_site_aniso_U_13
_atom_site_aniso_U_12
Se 0.0180(2) 0.01575(18) 0.0495(3) -0.00054(19) 0.00267(19) -0.0036(2)
N 0.0119(17) 0.0256(16) 0.0356(19) -0.0052(15) 0.0044(16) -0.0046(16)
C1 0.018(2) 0.0117(18) 0.035(2) -0.0061(15) 0.004(2) 0.0045(18)
C2 0.019(2) 0.0123(17) 0.031(2) -0.0059(15) 0.0054(19) 0.0039(18)
C3 0.023(2) 0.0196(19) 0.034(2) -0.0135(16) 0.009(2) -0.004(2)
C4 0.039(3) 0.024(2) 0.033(2) -0.0080(18) 0.012(2) 0.007(2)
C5 0.042(3) 0.028(2) 0.030(2) -0.0104(18) -0.004(2) 0.006(2)
C6 0.026(3) 0.019(2) 0.046(3) -0.0108(17) -0.002(2) -0.001(2)
C7 0.018(2) 0.0081(17) 0.039(2) 0.0054(15) 0.006(2) 0.0078(17)
C8 0.019(2) 0.0109(17) 0.029(2) 0.0056(15) 0.0046(19) 0.0106(18)
C9 0.023(2) 0.0212(19) 0.029(2) 0.0045(17) 0.000(2) 0.004(2)
C10 0.033(3) 0.029(2) 0.028(2) 0.0095(19) 0.0028(19) 0.012(2)
C11 0.034(3) 0.030(2) 0.034(2) 0.0140(19) 0.016(2) 0.009(2)
C12 0.023(3) 0.018(2) 0.047(3) 0.0102(17) 0.011(2) 0.006(2)

loop_
_atom_type_symbol
_atom_type_description
_atom_type_scat_dispersion_real
_atom_type_scat_dispersion_imag
_atom_type_scat_source
C C 0.0033 0.0016 'International Tables Vol C Tables 4.2.6.8 and 6.1.1.4'
H H 0.0000 0.0000 'International Tables Vol C Tables 4.2.6.8 and 6.1.1.4'
N N 0.0061 0.0033 'International Tables Vol C Tables 4.2.6.8 and 6.1.1.4'
Se Se -0.0929 2.2259 'International Tables Vol C Tables 4.2.6.8 and 6.1.1.4'

loop_
_exptl_crystal_face_index_h
_exptl_crystal_face_index_k
_exptl_crystal_face_index_l
_exptl_crystal_face_perp_dist
2.00 1.00 -1.00 0.0960
2.00 -2.00 1.00 0.0670
-1.00 2.00 -1.00 0.0670
-2.00 1.00 0.00 0.0870
0.00 0.00 -1.00 0.0070
0.00 0.00 1.00 0.0150
-1.00 -2.00 2.00 0.0940

loop_
_geom_angle_atom_site_label_1
_geom_angle_atom_site_label_2
_geom_angle_atom_site_label_3
_geom_angle
C7 Se C1 97.20(16)
C8 N C2 125.3(3)
C2 C1 Se 120.0(3)
C6 C1 Se 119.9(3)
C6 C1 C2 119.8(4)
C1 C2 N 122.1(4)
C1 C2 C3 119.2(4)
C3 C2 N 118.6(4)
C4 C3 C2 120.2(4)
C5 C4 C3 120.0(4)
C6 C5 C4 119.6(4)
C1 C6 C5 121.1(4)
C8 C7 Se 120.1(3)
C12 C7 Se 119.6(3)
C12 C7 C8 120.2(4)
N C8 C7 122.3(4)
N C8 C9 118.8(4)
C7 C8 C9 118.9(4)
C10 C9 C8 120.0(4)
C11 C10 C9 120.7(4)
C10 C11 C12 119.5(4)
C7 C12 C11 120.6(4)

loop_
_geom_bond_atom_site_label_1
_geom_bond_atom_site_label_2
_geom_bond_distance
Se C1 1.908(4)
Se C7 1.905(4)
N C2 1.408(5)
N C8 1.397(4)
C1 C2 1.391(5)
C1 C6 1.377(5)
C2 C3 1.394(5)
C3 C4 1.387(5)
C4 C5 1.382(5)
C5 C6 1.377(5)
C7 C8 1.397(5)
C7 C12 1.377(4)
C8 C9 1.401(5)
C9 C10 1.384(5)
C10 C11 1.377(5)
C11 C12 1.388(5)

loop_
_twin_individual_id
_twin_individual_mass_fraction_refined
_twin_individual_twin_lattice_type
_twin_individual_twin_matrix_11
_twin_individual_twin_matrix_12
_twin_individual_twin_matrix_13
_twin_individual_twin_matrix_21
_twin_individual_twin_matrix_22
_twin_individual_twin_matrix_23
_twin_individual_twin_matrix_31
_twin_individual_twin_matrix_32
_twin_individual_twin_matrix_33
1 0.5952(10) ref 1 0 0 0 1 0 0 0 1
2 0.4048(10) mt_II -1 0 0 0 -1 0 0.465 0 1
